data_4507874
loop_
_publ_author_name
'Xiong, Shunshun'
'He, Yabing'
'Krishna, Rajamani'
'Chen, Banglin'
'Wang, Zhiyong'

_publ_section_title
;
 Metal--Organic Framework with Functional Amide Groups for Highly
 Selective Gas Separation
;
_journal_issue 6
_journal_name_full 'Crystal Growth &amp; Design'
_journal_page_first 2670
_journal_paper_doi 10.1021/cg4004438
_journal_volume 13
_journal_year 2013
_chemical_formula_sum 'C24 H18 Cu F6 N4 O4 Si'
_chemical_formula_weight 632.06
_chemical_name_systematic
; 
 ? 
;
_space_group_IT_number 130
_symmetry_cell_setting tetragonal
_symmetry_space_group_name_Hall '-P 4a 2ac'
_symmetry_space_group_name_H-M 'P 4/n c c :2'
_atom_sites_solution_hydrogens geom
_atom_sites_solution_primary direct
_atom_sites_solution_secondary difmap
_audit_creation_method SHELXL-97
_cell_angle_alpha 90.00
_cell_angle_beta 90.00
_cell_angle_gamma 90.00
_cell_formula_units_Z 4
_cell_length_a 18.2679(3)
_cell_length_b 18.2679(3)
_cell_length_c 15.9522(5)
_cell_measurement_temperature 180(2)
_cell_volume 5323.5(2)
_computing_structure_refinement 'SHELXL-97 (Sheldrick, 1997)'
_computing_structure_solution 'SHELXS-97 (Sheldrick, 1990)'
_diffrn_ambient_temperature 180(2)
_diffrn_measured_fraction_theta_full 0.977
_diffrn_measured_fraction_theta_max 0.977
_diffrn_radiation_monochromator graphite
_diffrn_radiation_source 'fine-focus sealed tube'
_diffrn_radiation_type CuK\a
_diffrn_radiation_wavelength 1.54184
_diffrn_reflns_av_R_equivalents 0.0460
_diffrn_reflns_av_sigmaI/netI 0.0265
_diffrn_reflns_limit_h_max 21
_diffrn_reflns_limit_h_min -17
_diffrn_reflns_limit_k_max 21
_diffrn_reflns_limit_k_min -21
_diffrn_reflns_limit_l_max 5
_diffrn_reflns_limit_l_min -18
_diffrn_reflns_number 8660
_diffrn_reflns_theta_full 66.42
_diffrn_reflns_theta_max 66.42
_diffrn_reflns_theta_min 4.84
_exptl_absorpt_coefficient_mu 1.165
_exptl_absorpt_correction_T_max 0.7140
_exptl_absorpt_correction_T_min 0.6791
_exptl_absorpt_correction_type multi-scan
_exptl_crystal_density_diffrn 0.789
_exptl_crystal_density_method 'not measured'
_exptl_crystal_F_000 1276
_exptl_crystal_size_max 0.36
_exptl_crystal_size_mid 0.33
_exptl_crystal_size_min 0.31
_platon_squeeze_details
;
;
_refine_diff_density_max 0.739
_refine_diff_density_min -0.714
_refine_diff_density_rms 0.090
_refine_ls_extinction_method none
_refine_ls_goodness_of_fit_ref 1.081
_refine_ls_hydrogen_treatment mixed
_refine_ls_matrix_type full
_refine_ls_number_parameters 107
_refine_ls_number_reflns 2300
_refine_ls_number_restraints 26
_refine_ls_restrained_S_all 1.132
_refine_ls_R_factor_all 0.0943
_refine_ls_R_factor_gt 0.0812
_refine_ls_shift/su_max 0.000
_refine_ls_shift/su_mean 0.000
_refine_ls_structure_factor_coef Fsqd
_refine_ls_weighting_details 'calc w=1/[\s^2^(Fo^2^)+(0.0989P)^2^+7.8041P] where P=(Fo^2^+2Fc^2^)/3'
_refine_ls_weighting_scheme calc
_refine_ls_wR_factor_gt 0.2189
_refine_ls_wR_factor_ref 0.2280
_reflns_number_gt 1664
_reflns_number_total 2300
_reflns_threshold_expression >2sigma(I)
_cod_data_source_file cg4004438_si_002.cif
_cod_data_source_block shelxl
_cod_depositor_comments
;
The following automatic conversions were performed:

'_symmetry_cell_setting' value 'Tetragonal' changed to 'tetragonal'
according to /home/saulius/struct/CIF-dictionaries/cif_core.dic
dictionary named 'cif_core.dic' version 2.3.1 from 2005-06-27.

Automatic conversion script
Id: cif_fix_values 1891 2012-01-12 08:04:46Z andrius 
;
_cod_original_sg_symbol_H-M 'P 4/n c c'
_cod_original_formula_sum 'C24 H18 Cu1 F6 N4 O4 Si1'
_cod_database_code 4507874

loop_
_symmetry_equiv_pos_as_xyz
'x, y, z'
'-x+1/2, -y+1/2, z'
'x+1/2, -y, -z+1/2'
'-x, y+1/2, -z+1/2'
'-y, -x, -z+1/2'
'y+1/2, x+1/2, -z+1/2'
'y, -x+1/2, z'
'-y+1/2, x, z'
'-x, -y, -z'
'x-1/2, y-1/2, -z'
'-x-1/2, y, z-1/2'
'x, -y-1/2, z-1/2'
'y, x, z-1/2'
'-y-1/2, -x-1/2, z-1/2'
'-y, x-1/2, -z'
'y-1/2, -x, -z'

loop_
_atom_site_label
_atom_site_type_symbol
_atom_site_fract_x
_atom_site_fract_y
_atom_site_fract_z
_atom_site_U_iso_or_equiv
_atom_site_adp_type
_atom_site_occupancy
_atom_site_symmetry_multiplicity
_atom_site_calc_flag
_atom_site_refinement_flags
_atom_site_disorder_assembly
_atom_site_disorder_group
Cu1 Cu 0.2500 0.2500 0.69252(6) 0.0372(4) Uani 1 4 d S . .
Si1 Si 0.2500 0.2500 0.44546(13) 0.0478(6) Uani 1 4 d SU . .
F2 F 0.2500 0.2500 0.5518(3) 0.0544(12) Uani 1 4 d S A .
F1 F 0.2500 0.2500 0.8398(3) 0.0569(12) Uani 1 4 d S . .
N1 N 0.31048(19) 0.34192(19) 0.69538(19) 0.0466(8) Uani 1 1 d . B .
C4 C 0.3492(3) 0.4496(3) 0.7672(4) 0.0733(14) Uani 1 1 d . B .
H4 H 0.3427 0.4816 0.8119 0.088 Uiso 1 1 calc R . .
C3 C 0.4019(3) 0.4616(3) 0.7104(4) 0.0806(17) Uani 1 1 d . . .
C5 C 0.3046(2) 0.3889(2) 0.7585(3) 0.0558(10) Uani 1 1 d . . .
H5 H 0.2687 0.3806 0.7987 0.067 Uiso 1 1 calc R B .
C1 C 0.3602(2) 0.3566(2) 0.6369(3) 0.0568(11) Uani 1 1 d . . .
H1 H 0.3636 0.3258 0.5906 0.068 Uiso 1 1 calc R B .
C2 C 0.4066(3) 0.4151(3) 0.6419(4) 0.0748(15) Uani 1 1 d . B .
H2 H 0.4409 0.4235 0.5999 0.090 Uiso 1 1 calc R . .
F3' F 0.2388(4) 0.1585(4) 0.4479(3) 0.0700(11) Uani 0.442(5) 1 d PU A 2
F3 F 0.1772(3) 0.1946(3) 0.4448(3) 0.0700(11) Uani 0.558(5) 1 d P A 1
C6 C 0.4535(3) 0.5233(3) 0.7134(5) 0.101(2) Uani 0.50 1 d PDU B 2
O1 O 0.4642(6) 0.5599(6) 0.6297(5) 0.123(4) Uani 0.50 1 d PDU B 2
N2 C 0.4535(3) 0.5233(3) 0.7134(5) 0.101(2) Uani 0.50 1 d PU B 1
H2A H 0.4695 0.5455 0.6642 0.122 Uiso 0.50 1 calc PR B 1
O2 O 0.5336(6) 0.5345(6) 0.5795(6) 0.121(4) Uani 0.50 1 d PU C 1

loop_
_atom_site_aniso_label
_atom_site_aniso_U_11
_atom_site_aniso_U_22
_atom_site_aniso_U_33
_atom_site_aniso_U_23
_atom_site_aniso_U_13
_atom_site_aniso_U_12
Cu1 0.0340(5) 0.0340(5) 0.0436(6) 0.000 0.000 0.000
Si1 0.0519(8) 0.0519(8) 0.0395(11) 0.000 0.000 0.000
F2 0.0600(19) 0.0600(19) 0.043(2) 0.000 0.000 0.000
F1 0.0637(19) 0.0637(19) 0.043(2) 0.000 0.000 0.000
N1 0.0440(18) 0.0446(18) 0.0513(18) -0.0007(14) -0.0009(14) -0.0045(15)
C4 0.068(3) 0.061(3) 0.091(4) -0.019(3) -0.006(3) -0.013(2)
C3 0.056(3) 0.055(3) 0.130(5) -0.015(3) -0.001(3) -0.017(2)
C5 0.055(2) 0.051(2) 0.062(2) -0.005(2) 0.004(2) -0.004(2)
C1 0.052(2) 0.056(3) 0.063(2) -0.002(2) 0.005(2) -0.010(2)
C2 0.064(3) 0.063(3) 0.098(4) 0.001(3) 0.018(3) -0.021(3)
F3' 0.099(3) 0.0608(14) 0.0502(18) 0.0025(17) 0.000(2) -0.024(2)
F3 0.099(3) 0.0608(14) 0.0502(18) 0.0025(17) 0.000(2) -0.024(2)
C6 0.069(3) 0.073(4) 0.162(6) -0.035(4) 0.006(3) -0.030(3)
O1 0.155(9) 0.128(8) 0.086(6) 0.016(5) -0.032(6) -0.094(7)
N2 0.069(3) 0.073(4) 0.162(6) -0.035(4) 0.006(3) -0.030(3)
O2 0.131(8) 0.119(7) 0.112(6) -0.032(5) 0.052(6) -0.064(7)

loop_
_atom_type_symbol
_atom_type_description
_atom_type_scat_dispersion_real
_atom_type_scat_dispersion_imag
_atom_type_scat_source
C C 0.0181 0.0091 'International Tables Vol C Tables 4.2.6.8 and 6.1.1.4'
H H 0.0000 0.0000 'International Tables Vol C Tables 4.2.6.8 and 6.1.1.4'
F F 0.0727 0.0534 'International Tables Vol C Tables 4.2.6.8 and 6.1.1.4'
Si Si 0.2541 0.3302 'International Tables Vol C Tables 4.2.6.8 and 6.1.1.4'
Cu Cu -1.9646 0.5888 'International Tables Vol C Tables 4.2.6.8 and 6.1.1.4'
N N 0.0311 0.0180 'International Tables Vol C Tables 4.2.6.8 and 6.1.1.4'
O O 0.0492 0.0322 'International Tables Vol C Tables 4.2.6.8 and 6.1.1.4'

loop_
_geom_angle_atom_site_label_1
_geom_angle_atom_site_label_2
_geom_angle_atom_site_label_3
_geom_angle
_geom_angle_site_symmetry_1
_geom_angle_site_symmetry_3
N1 Cu1 N1 177.40(18) 7 8
N1 Cu1 N1 89.970(5) 7 2
N1 Cu1 N1 89.969(5) 8 2
N1 Cu1 N1 89.971(5) 7 .
N1 Cu1 N1 89.972(5) 8 .
N1 Cu1 N1 177.40(18) 2 .
N1 Cu1 F2 91.30(9) 7 .
N1 Cu1 F2 91.30(9) 8 .
N1 Cu1 F2 91.30(9) 2 .
N1 Cu1 F2 91.30(9) . .
N1 Cu1 F1 88.70(9) 7 .
N1 Cu1 F1 88.70(9) 8 .
N1 Cu1 F1 88.70(9) 2 .
N1 Cu1 F1 88.70(9) . .
F2 Cu1 F1 180.000(1) . .
F3 Si1 F3 179.3(3) 2 .
F3 Si1 F3 89.999(2) 2 7
F3 Si1 F3 89.995(2) . 7
F3 Si1 F3 89.999(2) 2 8
F3 Si1 F3 89.998(2) . 8
F3 Si1 F3 179.3(3) 7 8
F3 Si1 F3' 45.8(2) 2 2
F3 Si1 F3' 134.2(2) . 2
F3 Si1 F3' 44.3(2) 7 2
F3 Si1 F3' 135.8(2) 8 2
F3 Si1 F3' 44.3(2) 2 8
F3 Si1 F3' 135.8(2) . 8
F3 Si1 F3' 134.2(2) 7 8
F3 Si1 F3' 45.8(2) 8 8
F3' Si1 F3' 89.972(10) 2 8
F3 Si1 F3' 135.8(2) 2 7
F3 Si1 F3' 44.3(2) . 7
F3 Si1 F3' 45.8(2) 7 7
F3 Si1 F3' 134.2(2) 8 7
F3' Si1 F3' 89.971(9) 2 7
F3' Si1 F3' 177.4(4) 8 7
F3 Si1 F3' 134.2(2) 2 .
F3 Si1 F3' 45.8(2) . .
F3 Si1 F3' 135.8(2) 7 .
F3 Si1 F3' 44.3(2) 8 .
F3' Si1 F3' 177.4(4) 2 .
F3' Si1 F3' 89.971(9) 8 .
F3' Si1 F3' 89.969(10) 7 .
F3 Si1 F1 89.65(15) 2 11_655
F3 Si1 F1 89.65(15) . 11_655
F3 Si1 F1 89.65(15) 7 11_655
F3 Si1 F1 89.65(15) 8 11_655
F3' Si1 F1 91.3(2) 2 11_655
F3' Si1 F1 91.3(2) 8 11_655
F3' Si1 F1 91.3(2) 7 11_655
F3' Si1 F1 91.3(2) . 11_655
F3 Si1 F2 90.35(15) 2 .
F3 Si1 F2 90.35(15) . .
F3 Si1 F2 90.35(15) 7 .
F3 Si1 F2 90.35(15) 8 .
F3' Si1 F2 88.7(2) 2 .
F3' Si1 F2 88.7(2) 8 .
F3' Si1 F2 88.7(2) 7 .
F3' Si1 F2 88.7(2) . .
F1 Si1 F2 179.998(1) 11_655 .
Si1 F2 Cu1 180.0 . .
Si1 F1 Cu1 180.0 11_656 .
C5 N1 C1 117.2(4) . .
C5 N1 Cu1 120.8(3) . .
C1 N1 Cu1 121.9(3) . .
C3 C4 C5 119.0(5) . .
C3 C4 H4 120.5 . .
C5 C4 H4 120.5 . .
C4 C3 C2 118.5(5) . .
C4 C3 C6 124.3(6) . .
C2 C3 C6 117.1(6) . .
N1 C5 C4 123.2(4) . .
N1 C5 H5 118.4 . .
C4 C5 H5 118.4 . .
N1 C1 C2 122.7(4) . .
N1 C1 H1 118.6 . .
C2 C1 H1 118.6 . .
C1 C2 C3 119.2(5) . .
C1 C2 H2 120.4 . .
C3 C2 H2 120.4 . .
C6 C6 C3 118.9(9) 5_666 .
C6 C6 O1 127.1(7) 5_666 .
C3 C6 O1 113.3(6) . .

loop_
_geom_bond_atom_site_label_1
_geom_bond_atom_site_label_2
_geom_bond_distance
_geom_bond_site_symmetry_2
Cu1 N1 2.011(3) 7
Cu1 N1 2.011(3) 8
Cu1 N1 2.011(3) 2
Cu1 N1 2.011(3) .
Cu1 F2 2.246(4) .
Cu1 F1 2.350(5) .
Si1 F3 1.672(5) 2
Si1 F3 1.672(5) .
Si1 F3 1.672(5) 7
Si1 F3 1.672(5) 8
Si1 F3' 1.685(7) 2
Si1 F3' 1.685(7) 8
Si1 F3' 1.685(7) 7
Si1 F3' 1.685(7) .
Si1 F1 1.685(5) 11_655
Si1 F2 1.696(5) .
F1 Si1 1.685(5) 11_656
N1 C5 1.327(5) .
N1 C1 1.330(5) .
C4 C3 1.341(8) .
C4 C5 1.383(6) .
C4 H4 0.9300 .
C3 C2 1.387(8) .
C3 C6 1.470(7) .
C5 H5 0.9300 .
C1 C2 1.365(7) .
C1 H1 0.9300 .
C2 H2 0.9300 .
C6 C6 1.313(13) 5_666
C6 O1 1.505(9) .

loop_
_geom_torsion_atom_site_label_1
_geom_torsion_atom_site_label_2
_geom_torsion_atom_site_label_3
_geom_torsion_atom_site_label_4
_geom_torsion
_geom_torsion_site_symmetry_1
_geom_torsion_site_symmetry_4
F3 Si1 F2 Cu1 71(100) 2 .
F3 Si1 F2 Cu1 -109(100) . .
F3 Si1 F2 Cu1 -19(100) 7 .
F3 Si1 F2 Cu1 161(100) 8 .
F3' Si1 F2 Cu1 25(100) 2 .
F3' Si1 F2 Cu1 115(100) 8 .
F3' Si1 F2 Cu1 -65(100) 7 .
F3' Si1 F2 Cu1 -155(100) . .
F1 Si1 F2 Cu1 64(100) 11_655 .
N1 Cu1 F2 Si1 -141(100) 7 .
N1 Cu1 F2 Si1 39(100) 8 .
N1 Cu1 F2 Si1 129(100) 2 .
N1 Cu1 F2 Si1 -51(100) . .
F1 Cu1 F2 Si1 0(100) . .
N1 Cu1 F1 Si1 78(3) 7 11_656
N1 Cu1 F1 Si1 -102(3) 8 11_656
N1 Cu1 F1 Si1 168(3) 2 11_656
N1 Cu1 F1 Si1 -12(3) . 11_656
F2 Cu1 F1 Si1 0(48) . 11_656
N1 Cu1 N1 C5 -118.2(3) 7 .
N1 Cu1 N1 C5 59.2(4) 8 .
N1 Cu1 N1 C5 -29.5(3) 2 .
F2 Cu1 N1 C5 150.5(3) . .
F1 Cu1 N1 C5 -29.5(3) . .
N1 Cu1 N1 C1 58.5(4) 7 .
N1 Cu1 N1 C1 -124.1(3) 8 .
N1 Cu1 N1 C1 147.2(3) 2 .
F2 Cu1 N1 C1 -32.8(3) . .
F1 Cu1 N1 C1 147.2(3) . .
C5 C4 C3 C2 4.0(8) . .
C5 C4 C3 C6 -179.0(5) . .
C1 N1 C5 C4 -2.6(7) . .
Cu1 N1 C5 C4 174.3(4) . .
C3 C4 C5 N1 -1.0(8) . .
C5 N1 C1 C2 3.3(7) . .
Cu1 N1 C1 C2 -173.6(4) . .
N1 C1 C2 C3 -0.3(8) . .
C4 C3 C2 C1 -3.4(9) . .
C6 C3 C2 C1 179.4(5) . .
C4 C3 C6 C6 35.3(7) . 5_666
C2 C3 C6 C6 -147.7(4) . 5_666
C4 C3 C6 O1 -135.7(8) . .
C2 C3 C6 O1 41.3(9) . .

loop_
_platon_squeeze_void_nr
_platon_squeeze_void_average_x
_platon_squeeze_void_average_y
_platon_squeeze_void_average_z
_platon_squeeze_void_volume
_platon_squeeze_void_count_electrons
_platon_squeeze_void_content
1 -0.250 0.250 -0.025 1474 262 ' '
2 0.250 0.750 -0.026 1474 263 ' '
